data_1554161
loop_
_publ_author_name
'Zhong, Wenkai'
'Liang, Junfei'
'Hu, Shuzhi'
'Jiang, Xiao-Fang'
'Ying, Lei'
'Huang, Fei'
'Yang, Wei'
'Cao, Yong'

_publ_section_title
;
 Effect of Monofluoro Substitution on the Optoelectronic Properties of
 Benzo[c][1,2,5]thiadiazole Based Organic Semiconductors
;
_journal_issue 16
_journal_name_full Macromolecules
_journal_page_first 5806
_journal_paper_doi 10.1021/acs.macromol.6b00185
_journal_volume 49
_journal_year 2016
_chemical_formula_sum 'C36 H28 N2 S'
_chemical_formula_weight 520.66
_space_group_crystal_system triclinic
_space_group_IT_number 2
_space_group_name_Hall '-P 1'
_space_group_name_H-M_alt 'P -1'
_atom_sites_solution_hydrogens geom
_audit_creation_method SHELXL-2014/7
_cell_angle_alpha 107.80(3)
_cell_angle_beta 93.20(3)
_cell_angle_gamma 102.20(3)
_cell_formula_units_Z 2
_cell_length_a 8.9100(18)
_cell_length_b 11.880(2)
_cell_length_c 13.670(3)
_cell_measurement_reflns_used 4848
_cell_measurement_temperature 293(2)
_cell_measurement_theta_max 54.95
_cell_measurement_theta_min 6.01
_cell_volume 1335.3(6)
_computing_structure_refinement 'SHELXL-2014/7 (Sheldrick, 2014)'
_diffrn_ambient_temperature 293(2)
_diffrn_measured_fraction_theta_full 0.983
_diffrn_measured_fraction_theta_max 0.983
_diffrn_measurement_device_type 'Rigaku R-AXIS SPIDER CCD'
_diffrn_measurement_method '\w scans'
_diffrn_radiation_type MoK\a
_diffrn_radiation_wavelength 0.71073
_diffrn_reflns_av_R_equivalents 0.0992
_diffrn_reflns_av_unetI/netI 0.1462
_diffrn_reflns_Laue_measured_fraction_full 0.983
_diffrn_reflns_Laue_measured_fraction_max 0.983
_diffrn_reflns_limit_h_max 10
_diffrn_reflns_limit_h_min -10
_diffrn_reflns_limit_k_max 14
_diffrn_reflns_limit_k_min -14
_diffrn_reflns_limit_l_max 16
_diffrn_reflns_limit_l_min -16
_diffrn_reflns_number 10267
_diffrn_reflns_point_group_measured_fraction_full 0.983
_diffrn_reflns_point_group_measured_fraction_max 0.983
_diffrn_reflns_theta_full 25.000
_diffrn_reflns_theta_max 25.000
_diffrn_reflns_theta_min 3.003
_diffrn_source graphite
_exptl_absorpt_coefficient_mu 0.150
_exptl_absorpt_correction_T_max 1.0000
_exptl_absorpt_correction_T_min 0.2664
_exptl_absorpt_correction_type multi-scan
_exptl_crystal_colour colorless
_exptl_crystal_density_diffrn 1.295
_exptl_crystal_description block
_exptl_crystal_F_000 548
_exptl_crystal_size_max 0.29
_exptl_crystal_size_mid 0.27
_exptl_crystal_size_min 0.24
_refine_diff_density_max 0.300
_refine_diff_density_min -0.379
_refine_diff_density_rms 0.065
_refine_ls_extinction_coef 0.0040(13)
_refine_ls_extinction_expression Fc^*^=kFc[1+0.001xFc^2^\l^3^/sin(2\q)]^-1/4^
_refine_ls_extinction_method 'SHELXL-2014/7 (Sheldrick 2014'
_refine_ls_goodness_of_fit_ref 1.044
_refine_ls_hydrogen_treatment constr
_refine_ls_matrix_type full
_refine_ls_number_parameters 357
_refine_ls_number_reflns 4625
_refine_ls_number_restraints 0
_refine_ls_restrained_S_all 1.044
_refine_ls_R_factor_all 0.1870
_refine_ls_R_factor_gt 0.0656
_refine_ls_shift/su_max 0.000
_refine_ls_shift/su_mean 0.000
_refine_ls_structure_factor_coef Fsqd
_refine_ls_weighting_details 'w=1/[\s^2^(Fo^2^)+(0.0500P)^2^+0.1000P] where P=(Fo^2^+2Fc^2^)/3'
_refine_ls_weighting_scheme calc
_refine_ls_wR_factor_gt 0.1302
_refine_ls_wR_factor_ref 0.1813
_reflns_Friedel_coverage 0.000
_reflns_number_gt 1728
_reflns_number_total 4625
_reflns_threshold_expression 'I > 2\s(I)'
_cod_data_source_file ma6b00185_si_002.cif
_cod_data_source_block 003
_cod_original_cell_volume 1335.3(5)
_cod_database_code 1554161
_shelx_shelxl_version_number 2014/7
_shelx_space_group_comment
;
The symmetry employed for this shelxl refinement is uniquely defined
by the following loop, which should always be used as a source of
symmetry information in preference to the above space-group names.
They are only intended as comments.
;

loop_
_space_group_symop_operation_xyz
'x, y, z'
'-x, -y, -z'

loop_
_atom_site_label
_atom_site_type_symbol
_atom_site_fract_x
_atom_site_fract_y
_atom_site_fract_z
_atom_site_U_iso_or_equiv
_atom_site_adp_type
_atom_site_occupancy
_atom_site_site_symmetry_order
_atom_site_calc_flag
_atom_site_refinement_flags_posn
_atom_site_refinement_flags_adp
S1 S 0.19567(15) 0.47458(11) -0.01925(14) 0.0718(5) Uani 1 1 d . .
N1 N 0.3309(4) 0.4033(3) -0.0496(3) 0.0615(12) Uani 1 1 d . .
N2 N 0.1041(4) 0.4034(3) 0.0516(4) 0.0603(12) Uani 1 1 d . .
C1 C 0.3095(5) 0.3178(4) -0.0024(4) 0.0519(13) Uani 1 1 d . .
C2 C 0.1788(5) 0.3152(4) 0.0534(4) 0.0522(13) Uani 1 1 d . .
C3 C 0.1359(5) 0.2295(4) 0.1064(4) 0.0534(14) Uani 1 1 d . .
C4 C 0.2303(5) 0.1500(4) 0.0986(4) 0.0595(15) Uani 1 1 d . .
H4 H 0.2070 0.0905 0.1303 0.071 Uiso 1 1 calc R U
C5 C 0.3602(5) 0.1547(4) 0.0451(4) 0.0567(14) Uani 1 1 d . .
H5 H 0.4216 0.1008 0.0471 0.068 Uiso 1 1 calc R U
C6 C 0.4028(5) 0.2317(4) -0.0091(4) 0.0531(14) Uani 1 1 d . .
C7 C 0.5356(5) 0.2272(4) -0.0698(5) 0.0533(14) Uani 1 1 d . .
C8 C 0.6621(5) 0.1934(4) -0.0312(4) 0.0556(14) Uani 1 1 d . .
H8 H 0.6633 0.1792 0.0320 0.067 Uiso 1 1 calc R U
C9 C 0.7854(5) 0.1814(4) -0.0880(5) 0.0604(15) Uani 1 1 d . .
H9 H 0.8691 0.1580 -0.0633 0.072 Uiso 1 1 calc R U
C10 C 0.7841(5) 0.2039(4) -0.1793(5) 0.0531(14) Uani 1 1 d . .
C11 C 0.8917(5) 0.1923(4) -0.2562(5) 0.0597(15) Uani 1 1 d . .
C12 C 1.0306(6) 0.1542(4) -0.2588(5) 0.0766(19) Uani 1 1 d . .
H12 H 1.0723 0.1369 -0.2028 0.092 Uiso 1 1 calc R U
C13 C 1.1040(7) 0.1431(5) -0.3463(6) 0.092(2) Uani 1 1 d . .
H13 H 1.1966 0.1185 -0.3486 0.111 Uiso 1 1 calc R U
C14 C 1.0445(7) 0.1671(5) -0.4288(6) 0.093(2) Uani 1 1 d . .
H14 H 1.0958 0.1578 -0.4872 0.111 Uiso 1 1 calc R U
C15 C 0.9058(7) 0.2060(5) -0.4274(6) 0.0839(19) Uani 1 1 d . .
H15 H 0.8654 0.2236 -0.4837 0.101 Uiso 1 1 calc R U
C16 C 0.8317(6) 0.2173(4) -0.3410(5) 0.0649(16) Uani 1 1 d . .
C17 C 0.6820(5) 0.2576(4) -0.3200(4) 0.0569(14) Uani 1 1 d . .
C18 C 0.7029(6) 0.3915(4) -0.3104(5) 0.0835(19) Uani 1 1 d . .
H18A H 0.6110 0.4173 -0.2898 0.125 Uiso 1 1 calc R U
H18B H 0.7209 0.4019 -0.3761 0.125 Uiso 1 1 calc R U
H18C H 0.7897 0.4397 -0.2594 0.125 Uiso 1 1 calc R U
C19 C 0.5474(5) 0.1788(5) -0.4066(4) 0.0845(19) Uani 1 1 d . .
H19A H 0.5333 0.0947 -0.4117 0.127 Uiso 1 1 calc R U
H19B H 0.5716 0.1887 -0.4715 0.127 Uiso 1 1 calc R U
H19C H 0.4539 0.2042 -0.3901 0.127 Uiso 1 1 calc R U
C20 C 0.6586(5) 0.2395(4) -0.2174(4) 0.0549(14) Uani 1 1 d . .
C21 C 0.5366(5) 0.2529(4) -0.1610(4) 0.0546(14) Uani 1 1 d . .
H21 H 0.4549 0.2793 -0.1846 0.066 Uiso 1 1 calc R U
C22 C -0.0063(5) 0.2168(4) 0.1576(4) 0.0522(14) Uani 1 1 d . .
C23 C -0.0890(5) 0.1024(4) 0.1509(4) 0.0602(15) Uani 1 1 d . .
H23 H -0.0522 0.0357 0.1152 0.072 Uiso 1 1 calc R U
C24 C -0.2231(5) 0.0821(4) 0.1942(4) 0.0607(15) Uani 1 1 d . .
H24 H -0.2757 0.0038 0.1894 0.073 Uiso 1 1 calc R U
C25 C -0.2777(5) 0.1832(4) 0.2457(4) 0.0522(13) Uani 1 1 d . .
C26 C -0.4208(5) 0.1907(4) 0.2932(4) 0.0503(13) Uani 1 1 d . .
C27 C -0.5424(5) 0.1019(4) 0.3002(4) 0.0634(15) Uani 1 1 d . .
H27 H -0.5402 0.0202 0.2751 0.076 Uiso 1 1 calc R U
C28 C -0.6688(5) 0.1359(4) 0.3451(4) 0.0669(16) Uani 1 1 d . .
H28 H -0.7510 0.0769 0.3517 0.080 Uiso 1 1 calc R U
C29 C -0.6729(6) 0.2565(5) 0.3799(5) 0.0705(16) Uani 1 1 d . .
H29 H -0.7590 0.2782 0.4086 0.085 Uiso 1 1 calc R U
C30 C -0.5507(5) 0.3458(4) 0.3729(4) 0.0655(16) Uani 1 1 d . .
H30 H -0.5543 0.4272 0.3971 0.079 Uiso 1 1 calc R U
C31 C -0.4238(5) 0.3139(4) 0.3300(4) 0.0539(13) Uani 1 1 d . .
C32 C -0.2798(5) 0.3938(4) 0.3119(4) 0.0557(14) Uani 1 1 d . .
C33 C -0.1815(5) 0.4757(4) 0.4154(5) 0.0809(19) Uani 1 1 d . .
H33A H -0.2384 0.5310 0.4538 0.121 Uiso 1 1 calc R U
H33B H -0.0869 0.5213 0.4020 0.121 Uiso 1 1 calc R U
H33C H -0.1579 0.4261 0.4551 0.121 Uiso 1 1 calc R U
C34 C -0.3151(5) 0.4721(4) 0.2473(5) 0.0752(18) Uani 1 1 d . .
H34A H -0.3799 0.4210 0.1842 0.113 Uiso 1 1 calc R U
H34B H -0.2200 0.5138 0.2313 0.113 Uiso 1 1 calc R U
H34C H -0.3675 0.5306 0.2860 0.113 Uiso 1 1 calc R U
C35 C -0.1965(5) 0.2985(4) 0.2532(4) 0.0501(13) Uani 1 1 d . .
C36 C -0.0621(5) 0.3168(4) 0.2100(4) 0.0549(14) Uani 1 1 d . .
H36 H -0.0087 0.3952 0.2155 0.066 Uiso 1 1 calc R U

loop_
_atom_site_aniso_label
_atom_site_aniso_U_11
_atom_site_aniso_U_22
_atom_site_aniso_U_33
_atom_site_aniso_U_23
_atom_site_aniso_U_13
_atom_site_aniso_U_12
S1 0.0737(9) 0.0585(8) 0.1008(14) 0.0438(9) 0.0237(8) 0.0234(7)
N1 0.065(2) 0.054(2) 0.077(4) 0.033(2) 0.009(2) 0.019(2)
N2 0.062(2) 0.048(2) 0.079(4) 0.033(2) 0.013(2) 0.0107(19)
C1 0.049(3) 0.045(3) 0.067(4) 0.030(3) 0.008(3) 0.004(2)
C2 0.055(3) 0.041(2) 0.060(4) 0.021(3) 0.004(3) 0.004(2)
C3 0.057(3) 0.046(3) 0.058(4) 0.024(3) 0.004(3) 0.006(2)
C4 0.065(3) 0.057(3) 0.069(4) 0.037(3) 0.016(3) 0.014(3)
C5 0.061(3) 0.054(3) 0.059(4) 0.026(3) 0.003(3) 0.011(2)
C6 0.054(3) 0.048(3) 0.060(4) 0.025(3) 0.001(3) 0.008(2)
C7 0.047(3) 0.039(2) 0.078(5) 0.026(3) 0.011(3) 0.007(2)
C8 0.056(3) 0.056(3) 0.061(4) 0.027(3) 0.007(3) 0.014(2)
C9 0.055(3) 0.051(3) 0.079(5) 0.026(3) 0.006(3) 0.013(2)
C10 0.045(3) 0.046(3) 0.072(4) 0.027(3) 0.011(3) 0.006(2)
C11 0.057(3) 0.053(3) 0.078(5) 0.031(3) 0.024(3) 0.012(2)
C12 0.060(3) 0.067(3) 0.112(6) 0.039(4) 0.016(3) 0.019(3)
C13 0.083(4) 0.093(5) 0.114(7) 0.043(5) 0.046(4) 0.029(4)
C14 0.113(5) 0.093(5) 0.092(6) 0.043(4) 0.058(4) 0.035(4)
C15 0.102(4) 0.073(4) 0.092(6) 0.045(4) 0.033(4) 0.019(3)
C16 0.067(3) 0.050(3) 0.079(5) 0.026(3) 0.021(3) 0.004(2)
C17 0.050(3) 0.052(3) 0.068(4) 0.022(3) 0.007(3) 0.007(2)
C18 0.095(4) 0.070(3) 0.107(6) 0.051(4) 0.026(4) 0.027(3)
C19 0.078(4) 0.111(5) 0.059(5) 0.032(4) 0.004(3) 0.006(3)
C20 0.050(3) 0.048(3) 0.073(4) 0.032(3) 0.006(3) 0.005(2)
C21 0.051(3) 0.046(3) 0.073(5) 0.033(3) 0.005(3) 0.005(2)
C22 0.052(3) 0.041(3) 0.066(4) 0.023(3) 0.011(2) 0.005(2)
C23 0.058(3) 0.047(3) 0.080(5) 0.026(3) 0.018(3) 0.012(2)
C24 0.068(3) 0.036(2) 0.077(5) 0.022(3) 0.011(3) 0.006(2)
C25 0.054(3) 0.045(3) 0.060(4) 0.025(3) 0.006(2) 0.004(2)
C26 0.055(3) 0.044(3) 0.053(4) 0.023(3) 0.008(2) 0.004(2)
C27 0.067(3) 0.049(3) 0.070(5) 0.021(3) 0.003(3) 0.004(3)
C28 0.062(3) 0.059(3) 0.074(5) 0.022(3) 0.006(3) 0.000(3)
C29 0.065(3) 0.072(3) 0.081(5) 0.031(3) 0.025(3) 0.018(3)
C30 0.066(3) 0.055(3) 0.076(5) 0.023(3) 0.014(3) 0.013(3)
C31 0.056(3) 0.055(3) 0.054(4) 0.026(3) 0.006(2) 0.007(2)
C32 0.061(3) 0.046(3) 0.061(4) 0.021(3) 0.011(3) 0.010(2)
C33 0.076(3) 0.071(3) 0.089(6) 0.023(4) 0.016(3) 0.005(3)
C34 0.080(3) 0.064(3) 0.102(6) 0.050(3) 0.028(3) 0.025(3)
C35 0.057(3) 0.041(2) 0.052(4) 0.018(3) 0.008(2) 0.007(2)
C36 0.065(3) 0.034(2) 0.062(4) 0.017(3) 0.004(3) 0.004(2)

loop_
_atom_type_symbol
_atom_type_description
_atom_type_scat_dispersion_real
_atom_type_scat_dispersion_imag
_atom_type_scat_source
C C 0.0033 0.0016 'International Tables Vol C Tables 4.2.6.8 and 6.1.1.4'
H H 0.0000 0.0000 'International Tables Vol C Tables 4.2.6.8 and 6.1.1.4'
N N 0.0061 0.0033 'International Tables Vol C Tables 4.2.6.8 and 6.1.1.4'
S S 0.1246 0.1234 'International Tables Vol C Tables 4.2.6.8 and 6.1.1.4'

loop_
_geom_angle_atom_site_label_1
_geom_angle_atom_site_label_2
_geom_angle_atom_site_label_3
_geom_angle
N2 S1 N1 101.93(19)
C1 N1 S1 105.4(3)
C2 N2 S1 105.5(3)
N1 C1 C2 114.2(4)
N1 C1 C6 124.7(5)
C2 C1 C6 121.0(4)
N2 C2 C3 124.7(4)
N2 C2 C1 112.9(4)
C3 C2 C1 122.3(4)
C4 C3 C2 114.3(5)
C4 C3 C22 121.5(4)
C2 C3 C22 123.9(4)
C3 C4 C5 123.0(5)
C3 C4 H4 118.5
C5 C4 H4 118.5
C6 C5 C4 124.8(4)
C6 C5 H5 117.6
C4 C5 H5 117.6
C5 C6 C1 114.4(5)
C5 C6 C7 122.5(4)
C1 C6 C7 123.1(4)
C21 C7 C8 120.2(5)
C21 C7 C6 122.5(4)
C8 C7 C6 117.3(5)
C9 C8 C7 119.5(5)
C9 C8 H8 120.3
C7 C8 H8 120.3
C10 C9 C8 120.1(4)
C10 C9 H9 120.0
C8 C9 H9 120.0
C9 C10 C20 120.5(5)
C9 C10 C11 131.6(4)
C20 C10 C11 107.8(5)
C16 C11 C12 119.6(6)
C16 C11 C10 109.3(4)
C12 C11 C10 131.0(5)
C13 C12 C11 118.6(6)
C13 C12 H12 120.7
C11 C12 H12 120.7
C14 C13 C12 121.5(6)
C14 C13 H13 119.3
C12 C13 H13 119.3
C13 C14 C15 120.7(7)
C13 C14 H14 119.6
C15 C14 H14 119.6
C16 C15 C14 118.4(6)
C16 C15 H15 120.8
C14 C15 H15 120.8
C15 C16 C11 121.3(5)
C15 C16 C17 128.7(6)
C11 C16 C17 110.1(5)
C20 C17 C18 110.5(5)
C20 C17 C16 101.6(4)
C18 C17 C16 110.9(4)
C20 C17 C19 112.7(4)
C18 C17 C19 109.6(4)
C16 C17 C19 111.3(4)
C17 C18 H18A 109.5
C17 C18 H18B 109.5
H18A C18 H18B 109.5
C17 C18 H18C 109.5
H18A C18 H18C 109.5
H18B C18 H18C 109.5
C17 C19 H19A 109.5
C17 C19 H19B 109.5
H19A C19 H19B 109.5
C17 C19 H19C 109.5
H19A C19 H19C 109.5
H19B C19 H19C 109.5
C21 C20 C10 119.7(5)
C21 C20 C17 129.3(4)
C10 C20 C17 110.9(5)
C7 C21 C20 119.9(4)
C7 C21 H21 120.1
C20 C21 H21 120.1
C23 C22 C36 118.5(5)
C23 C22 C3 119.2(4)
C36 C22 C3 122.3(4)
C22 C23 C24 123.1(4)
C22 C23 H23 118.5
C24 C23 H23 118.5
C23 C24 C25 117.6(4)
C23 C24 H24 121.2
C25 C24 H24 121.2
C35 C25 C24 120.2(4)
C35 C25 C26 109.4(4)
C24 C25 C26 130.4(4)
C27 C26 C31 120.9(5)
C27 C26 C25 131.5(4)
C31 C26 C25 107.5(4)
C26 C27 C28 119.0(4)
C26 C27 H27 120.5
C28 C27 H27 120.5
C29 C28 C27 120.2(5)
C29 C28 H28 119.9
C27 C28 H28 119.9
C28 C29 C30 120.8(5)
C28 C29 H29 119.6
C30 C29 H29 119.6
C31 C30 C29 119.7(4)
C31 C30 H30 120.1
C29 C30 H30 120.1
C30 C31 C26 119.4(4)
C30 C31 C32 129.3(4)
C26 C31 C32 111.3(4)
C31 C32 C34 112.8(4)
C31 C32 C35 101.3(4)
C34 C32 C35 111.4(4)
C31 C32 C33 111.0(5)
C34 C32 C33 109.8(4)
C35 C32 C33 110.3(3)
C32 C33 H33A 109.5
C32 C33 H33B 109.5
H33A C33 H33B 109.5
C32 C33 H33C 109.5
H33A C33 H33C 109.5
H33B C33 H33C 109.5
C32 C34 H34A 109.5
C32 C34 H34B 109.5
H34A C34 H34B 109.5
C32 C34 H34C 109.5
H34A C34 H34C 109.5
H34B C34 H34C 109.5
C36 C35 C25 121.3(4)
C36 C35 C32 128.2(4)
C25 C35 C32 110.5(4)
C35 C36 C22 119.3(4)
C35 C36 H36 120.3
C22 C36 H36 120.3

loop_
_geom_bond_atom_site_label_1
_geom_bond_atom_site_label_2
_geom_bond_distance
S1 N2 1.617(4)
S1 N1 1.616(3)
N1 C1 1.348(6)
N2 C2 1.361(5)
C1 C2 1.427(6)
C1 C6 1.435(5)
C2 C3 1.423(6)
C3 C4 1.377(5)
C3 C22 1.484(6)
C4 C5 1.404(6)
C4 H4 0.9300
C5 C6 1.353(6)
C5 H5 0.9300
C6 C7 1.483(7)
C7 C21 1.371(7)
C7 C8 1.401(5)
C8 C9 1.387(7)
C8 H8 0.9300
C9 C10 1.354(7)
C9 H9 0.9300
C10 C20 1.404(5)
C10 C11 1.457(7)
C11 C16 1.388(7)
C11 C12 1.403(6)
C12 C13 1.380(8)
C12 H12 0.9300
C13 C14 1.353(8)
C13 H13 0.9300
C14 C15 1.407(7)
C14 H14 0.9300
C15 C16 1.369(8)
C15 H15 0.9300
C16 C17 1.523(6)
C17 C20 1.502(7)
C17 C18 1.526(6)
C17 C19 1.551(6)
C18 H18A 0.9600
C18 H18B 0.9600
C18 H18C 0.9600
C19 H19A 0.9600
C19 H19B 0.9600
C19 H19C 0.9600
C20 C21 1.376(7)
C21 H21 0.9300
C22 C23 1.375(6)
C22 C36 1.393(6)
C23 C24 1.372(6)
C23 H23 0.9300
C24 C25 1.394(6)
C24 H24 0.9300
C25 C35 1.378(6)
C25 C26 1.469(6)
C26 C27 1.374(6)
C26 C31 1.402(6)
C27 C28 1.388(6)
C27 H27 0.9300
C28 C29 1.373(6)
C28 H28 0.9300
C29 C30 1.381(6)
C29 H29 0.9300
C30 C31 1.373(6)
C30 H30 0.9300
C31 C32 1.507(6)
C32 C34 1.529(6)
C32 C35 1.530(6)
C32 C33 1.542(7)
C33 H33A 0.9600
C33 H33B 0.9600
C33 H33C 0.9600
C34 H34A 0.9600
C34 H34B 0.9600
C34 H34C 0.9600
C35 C36 1.371(6)
C36 H36 0.9300

loop_
_geom_torsion_atom_site_label_1
_geom_torsion_atom_site_label_2
_geom_torsion_atom_site_label_3
_geom_torsion_atom_site_label_4
_geom_torsion
N2 S1 N1 C1 -0.6(4)
N1 S1 N2 C2 -0.7(3)
S1 N1 C1 C2 1.7(5)
S1 N1 C1 C6 179.2(4)
S1 N2 C2 C3 -179.3(4)
S1 N2 C2 C1 1.8(5)
N1 C1 C2 N2 -2.4(6)
C6 C1 C2 N2 180.0(4)
N1 C1 C2 C3 178.7(4)
C6 C1 C2 C3 1.1(7)
N2 C2 C3 C4 -179.0(4)
C1 C2 C3 C4 -0.2(7)
N2 C2 C3 C22 6.7(7)
C1 C2 C3 C22 -174.6(4)
C2 C3 C4 C5 1.4(7)
C22 C3 C4 C5 175.9(5)
C3 C4 C5 C6 -3.8(8)
C4 C5 C6 C1 4.3(7)
C4 C5 C6 C7 -175.9(5)
N1 C1 C6 C5 179.7(5)
C2 C1 C6 C5 -3.0(6)
N1 C1 C6 C7 0.0(7)
C2 C1 C6 C7 177.3(5)
C5 C6 C7 C21 145.7(5)
C1 C6 C7 C21 -34.6(7)
C5 C6 C7 C8 -33.4(7)
C1 C6 C7 C8 146.3(4)
C21 C7 C8 C9 -2.6(6)
C6 C7 C8 C9 176.5(4)
C7 C8 C9 C10 0.9(7)
C8 C9 C10 C20 0.1(7)
C8 C9 C10 C11 -176.2(4)
C9 C10 C11 C16 175.1(5)
C20 C10 C11 C16 -1.5(5)
C9 C10 C11 C12 -0.1(9)
C20 C10 C11 C12 -176.7(5)
C16 C11 C12 C13 0.2(7)
C10 C11 C12 C13 175.0(5)
C11 C12 C13 C14 -0.5(9)
C12 C13 C14 C15 0.8(9)
C13 C14 C15 C16 -0.9(9)
C14 C15 C16 C11 0.6(8)
C14 C15 C16 C17 179.8(4)
C12 C11 C16 C15 -0.3(7)
C10 C11 C16 C15 -176.2(5)
C12 C11 C16 C17 -179.6(4)
C10 C11 C16 C17 4.5(5)
C15 C16 C17 C20 175.3(5)
C11 C16 C17 C20 -5.5(5)
C15 C16 C17 C18 -67.2(7)
C11 C16 C17 C18 112.0(5)
C15 C16 C17 C19 55.0(7)
C11 C16 C17 C19 -125.7(5)
C9 C10 C20 C21 0.7(7)
C11 C10 C20 C21 177.7(4)
C9 C10 C20 C17 -179.3(4)
C11 C10 C20 C17 -2.2(5)
C18 C17 C20 C21 66.9(6)
C16 C17 C20 C21 -175.3(5)
C19 C17 C20 C21 -56.1(7)
C18 C17 C20 C10 -113.2(4)
C16 C17 C20 C10 4.6(5)
C19 C17 C20 C10 123.8(4)
C8 C7 C21 C20 3.3(7)
C6 C7 C21 C20 -175.8(4)
C10 C20 C21 C7 -2.3(7)
C17 C20 C21 C7 177.6(4)
C4 C3 C22 C23 -33.2(7)
C2 C3 C22 C23 140.8(5)
C4 C3 C22 C36 148.8(5)
C2 C3 C22 C36 -37.2(7)
C36 C22 C23 C24 -0.7(8)
C3 C22 C23 C24 -178.8(5)
C22 C23 C24 C25 1.1(8)
C23 C24 C25 C35 -1.1(7)
C23 C24 C25 C26 175.4(5)
C35 C25 C26 C27 176.1(5)
C24 C25 C26 C27 -0.7(9)
C35 C25 C26 C31 -0.1(5)
C24 C25 C26 C31 -176.9(5)
C31 C26 C27 C28 -0.5(8)
C25 C26 C27 C28 -176.2(5)
C26 C27 C28 C29 1.4(8)
C27 C28 C29 C30 -1.4(9)
C28 C29 C30 C31 0.4(9)
C29 C30 C31 C26 0.5(8)
C29 C30 C31 C32 178.5(5)
C27 C26 C31 C30 -0.4(8)
C25 C26 C31 C30 176.2(5)
C27 C26 C31 C32 -178.8(4)
C25 C26 C31 C32 -2.1(6)
C30 C31 C32 C34 -55.7(8)
C26 C31 C32 C34 122.4(5)
C30 C31 C32 C35 -174.9(5)
C26 C31 C32 C35 3.2(5)
C30 C31 C32 C33 68.0(6)
C26 C31 C32 C33 -113.9(4)
C24 C25 C35 C36 0.7(7)
C26 C25 C35 C36 -176.5(4)
C24 C25 C35 C32 179.4(4)
C26 C25 C35 C32 2.3(6)
C31 C32 C35 C36 175.4(5)
C34 C32 C35 C36 55.2(6)
C33 C32 C35 C36 -67.0(7)
C31 C32 C35 C25 -3.3(5)
C34 C32 C35 C25 -123.5(4)
C33 C32 C35 C25 114.3(5)
C25 C35 C36 C22 -0.2(7)
C32 C35 C36 C22 -178.8(4)
C23 C22 C36 C35 0.2(7)
C3 C22 C36 C35 178.2(4)
